data_5900038
loop_
_publ_author_name
'Morrison, J. D.'
'Robertson, J. Monteath'

_publ_section_title
;
 The crystal and molecular structure of certain dicarboxylic acids.
 Part IV. \b-Succinic acid
;
_journal_name_full 'Journal of the Chemical Society'
_journal_page_first 980
_journal_page_last 986
_journal_paper_doi 10.1039/JR9490000980
_journal_year 1949
_chemical_formula_sum 'C4 H6 O4'
_chemical_name_systematic 'Methylmalonic acid of form beta'
_symmetry_Int_Tables_number 14
_symmetry_space_group_name_H-M 'P 1 21/c 1'
_cell_angle_alpha 90
_cell_angle_beta 133.10
_cell_angle_gamma 90
_cell_formula_units_Z 2
_cell_length_a 5.10(1)
_cell_length_b 8.88(3)
_cell_length_c 7.61(2)
_diffrn_ambient_temperature 293
_cod_data_source_file 038_methylmalonic_acid_beta.cif
_cod_data_source_block methylmalonic_acid_beta
_cod_depositor_comments
;
 Added the _citation_author_ordinal data item to the CITATION_AUTHOR loop
 and updated the _citation_author_name data item value.

 Antanas Vaitkus,
 2021-05-03
;
_cod_original_sg_symbol_H-M 'P 21/c'
_cod_database_code 5900038

loop_
_atom_site_label
_atom_site_type_symbol
_atom_site_symmetry_multiplicity
_atom_site_Wyckoff_symbol
_atom_site_fract_x
_atom_site_fract_y
_atom_site_fract_z
C1 C1 4 e -0.054 0.067 0.079
C2 C2 4 e -0.019 0.037 0.258
O1 O1 4 e -0.118 -0.079 0.260
O2 O2 4 e -0.169 0.139 0.293

loop_
_citation_author_citation_id
_citation_author_ordinal
_citation_author_name
1 1 'Kitajgorodskij, A. I.'

loop_
_citation_id
_citation_coordinate_linkage
_citation_title
_citation_book_title
_citation_country
_citation_page_first
_citation_page_last
_citation_year
_citation_book_publisher
_cod_citation_special_details
1 yes ? 'Organicheskaja Kristallokhimija' USSR ? ? 1955 'Izdatel'stvo Akademii Nauk SSSR'
;

Coordinates are presented as published in this book, Kitajgorodskij's
"Organicheskaja Kristallokhimija", keyed in manually.

Saulius Gra\<zulis
;

loop_
_geom_angle
_geom_angle_atom_site_label_1
_geom_angle_atom_site_label_2
_geom_angle_atom_site_label_3
112 C3 C1 C2
124 C1 C2 O1
114 C1 C2 O2
122 O1 C2 O2

loop_
_geom_bond_atom_site_label_1
_geom_bond_atom_site_label_2
_geom_bond_distance
O1 C2 1.25(3)
O2 C2 1.30(3)
C2 C1 1.51(3)
C1 C3 1.50(3)
